data_4069463
loop_
_publ_author_name
'Tauchman, Ji\<r\'i'
'C\'isa\<rov\'a, Ivana'
'\<St\<epni\<cka, Petr'

_publ_section_title
;
 Phosphinoferrocenyl Carboxamides Bearing Glycine Pendant Groups:
 Synthesis, Palladium(II) Complexes, and Catalytic Use in Polar and
 Aqueous Reaction Media
;
_journal_issue 11
_journal_name_full Organometallics
_journal_page_first 3288
_journal_paper_doi 10.1021/om900209j
_journal_volume 28
_journal_year 2009
_chemical_formula_moiety 'C50 H46 Cl2 Fe2 N4 O4 P2 Pd, 4 (C H Cl3)'
_chemical_formula_sum 'C54 H50 Cl14 Fe2 N4 O4 P2 Pd'
_chemical_formula_weight 1595.32
_chemical_name_systematic
; 
 ? 
;
_space_group_IT_number 2
_symmetry_cell_setting triclinic
_symmetry_space_group_name_Hall '-P 1'
_symmetry_space_group_name_H-M 'P -1'
_atom_sites_solution_hydrogens mixed
_atom_sites_solution_primary direct
_atom_sites_solution_secondary difmap
_audit_creation_method SHELXL-97
_cell_angle_alpha 104.651(2)
_cell_angle_beta 105.531(2)
_cell_angle_gamma 92.374(2)
_cell_formula_units_Z 1
_cell_length_a 9.2009(3)
_cell_length_b 12.6363(4)
_cell_length_c 14.8709(4)
_cell_measurement_reflns_used 7048
_cell_measurement_temperature 150(2)
_cell_measurement_theta_max 27.48
_cell_measurement_theta_min 1.00
_cell_volume 1600.59(9)
_computing_cell_refinement 'HKL Scalepack (Otwinowski & Minor, 1997)'
_computing_data_collection 'Collect (Nonius BV, 1997-2000)'
_computing_data_reduction 'HKL Denzo and Scalepack (Otwinowski & Minor, 1997)'
_computing_molecular_graphics 'PLATON (Spek, 2001)'
_computing_publication_material 'PLATON (Spek, 2001)'
_computing_structure_refinement 'SHELXL-97 (Sheldrick, 1997)'
_computing_structure_solution 'SIR97 (Altomare et al., 1994)'
_diffrn_ambient_temperature 150(2)
_diffrn_detector_area_resol_mean 9.091
_diffrn_measured_fraction_theta_full 0.997
_diffrn_measured_fraction_theta_max 0.997
_diffrn_measurement_device_type KappaCCD
_diffrn_measurement_method '\w and \p scans to fill the Ewald sphere'
_diffrn_radiation_monochromator 'horizontally mounted graphite crystal'
_diffrn_radiation_source 'fine-focus sealed tube'
_diffrn_radiation_type MoK\a
_diffrn_radiation_wavelength 0.71073
_diffrn_reflns_av_R_equivalents 0.0289
_diffrn_reflns_av_sigmaI/netI 0.0416
_diffrn_reflns_limit_h_max 11
_diffrn_reflns_limit_h_min -11
_diffrn_reflns_limit_k_max 16
_diffrn_reflns_limit_k_min -16
_diffrn_reflns_limit_l_max 19
_diffrn_reflns_limit_l_min -19
_diffrn_reflns_number 30275
_diffrn_reflns_theta_full 27.54
_diffrn_reflns_theta_max 27.54
_diffrn_reflns_theta_min 1.48
_diffrn_standards_number 0
_exptl_absorpt_coefficient_mu 1.407
_exptl_absorpt_correction_type none
_exptl_crystal_colour orange
_exptl_crystal_density_diffrn 1.655
_exptl_crystal_density_method 'not measured'
_exptl_crystal_description plate
_exptl_crystal_F_000 800
_exptl_crystal_size_max 0.55
_exptl_crystal_size_mid 0.25
_exptl_crystal_size_min 0.03
_refine_diff_density_max 1.390
_refine_diff_density_min -1.273
_refine_diff_density_rms 0.103
_refine_ls_extinction_method none
_refine_ls_goodness_of_fit_ref 1.040
_refine_ls_hydrogen_treatment constr
_refine_ls_matrix_type full
_refine_ls_number_parameters 370
_refine_ls_number_reflns 7351
_refine_ls_number_restraints 0
_refine_ls_restrained_S_all 1.040
_refine_ls_R_factor_all 0.0711
_refine_ls_R_factor_gt 0.0509
_refine_ls_shift/su_max 0.000
_refine_ls_shift/su_mean 0.000
_refine_ls_structure_factor_coef Fsqd
_refine_ls_weighting_details 'calc w=1/[\s^2^(Fo^2^)+(0.0542P)^2^+4.2968P] where P=(Fo^2^+2Fc^2^)/3'
_refine_ls_weighting_scheme calc
_refine_ls_wR_factor_gt 0.1198
_refine_ls_wR_factor_ref 0.1317
_reflns_number_gt 5753
_reflns_number_total 7351
_reflns_threshold_expression >2sigma(I)
_cod_data_source_file om900209j_si_002.cif
_cod_data_source_block jt68a
_cod_depositor_comments
;
The following automatic conversions were performed:
'_atom_site_symetry_multiplicity' tag replaced with
'_atom_site_symmetry_multiplicity'.

Automatic conversion script
Id: cif_correct_tags 1440 2010-10-19 06:21:57Z saulius 

The following automatic conversions were performed:

'_atom_sites_solution_hydrogens' value 'geom + difmap' was changed to
'mixed'.

Automatic conversion script
Id: cif_fix_values 6452 2018-10-05 10:23:21Z andrius 
;
_cod_original_cell_volume 1600.59(8)
_cod_original_sg_symbol_H-M P-1
_cod_database_code 4069463

loop_
_symmetry_equiv_pos_as_xyz
'x, y, z'
'-x, -y, -z'

loop_
_atom_site_label
_atom_site_type_symbol
_atom_site_fract_x
_atom_site_fract_y
_atom_site_fract_z
_atom_site_U_iso_or_equiv
_atom_site_adp_type
_atom_site_occupancy
_atom_site_symmetry_multiplicity
_atom_site_calc_flag
_atom_site_refinement_flags
Pd Pd 0.5000 0.0000 0.0000 0.02382(11) Uani 1 2 d S
Fe Fe 0.25854(6) 0.13080(4) 0.23288(4) 0.02483(14) Uani 1 1 d .
P P 0.48234(11) 0.17885(7) 0.08962(7) 0.0232(2) Uani 1 1 d .
Cl Cl 0.55152(15) -0.05729(9) 0.13789(7) 0.0435(3) Uani 1 1 d .
N1 N 0.2618(4) -0.0290(3) 0.4144(2) 0.0315(7) Uani 1 1 d .
H1N H 0.3415 -0.0270 0.3947 0.039(13) Uiso 1 1 d R
N2 N 0.2524(4) 0.0807(3) 0.6536(3) 0.0434(9) Uani 1 1 d .
H2N H 0.1676 0.0426 0.6427 0.057(17) Uiso 1 1 d R
H3N H 0.2923 0.1332 0.7147 0.076(19) Uiso 1 1 d R
O1 O 0.0445(3) 0.0483(3) 0.4069(2) 0.0384(7) Uani 1 1 d .
O2 O 0.4562(4) 0.1056(3) 0.6023(2) 0.0463(8) Uani 1 1 d .
C1 C 0.4289(4) 0.2077(3) 0.2014(3) 0.0258(7) Uani 1 1 d .
C2 C 0.4885(4) 0.1692(3) 0.2859(3) 0.0269(8) Uani 1 1 d .
H2 H 0.5598 0.1195 0.2924 0.032 Uiso 1 1 calc R
C3 C 0.4187(5) 0.2206(3) 0.3575(3) 0.0322(9) Uani 1 1 d .
H3 H 0.4374 0.2108 0.4193 0.039 Uiso 1 1 calc R
C4 C 0.3155(5) 0.2897(3) 0.3190(3) 0.0356(9) Uani 1 1 d .
H4 H 0.2544 0.3320 0.3508 0.043 Uiso 1 1 calc R
C5 C 0.3224(5) 0.2828(3) 0.2232(3) 0.0320(9) Uani 1 1 d .
H5 H 0.2672 0.3205 0.1818 0.038 Uiso 1 1 calc R
C6 C 0.1346(4) 0.0200(3) 0.2688(3) 0.0301(8) Uani 1 1 d .
C7 C 0.0360(4) 0.0851(4) 0.2196(3) 0.0356(9) Uani 1 1 d .
H7 H -0.0307 0.1291 0.2442 0.043 Uiso 1 1 calc R
C8 C 0.0579(5) 0.0706(4) 0.1269(3) 0.0395(10) Uani 1 1 d .
H8 H 0.0086 0.1039 0.0800 0.047 Uiso 1 1 calc R
C9 C 0.1682(5) -0.0036(3) 0.1177(3) 0.0346(9) Uani 1 1 d .
H9 H 0.2026 -0.0275 0.0634 0.042 Uiso 1 1 calc R
C10 C 0.2174(4) -0.0352(3) 0.2052(3) 0.0291(8) Uani 1 1 d .
H10 H 0.2896 -0.0827 0.2187 0.035 Uiso 1 1 calc R
C11 C 0.1446(4) 0.0154(3) 0.3687(3) 0.0302(8) Uani 1 1 d .
C12 C 0.3512(4) 0.2532(3) 0.0202(3) 0.0251(7) Uani 1 1 d .
C13 C 0.2152(4) 0.1973(3) -0.0454(3) 0.0285(8) Uani 1 1 d .
H13 H 0.1926 0.1223 -0.0539 0.034 Uiso 1 1 calc R
C14 C 0.1134(5) 0.2528(3) -0.0979(3) 0.0343(9) Uani 1 1 d .
H14 H 0.0232 0.2151 -0.1421 0.041 Uiso 1 1 calc R
C15 C 0.1466(5) 0.3650(4) -0.0844(3) 0.0365(9) Uani 1 1 d .
H15 H 0.0785 0.4022 -0.1199 0.044 Uiso 1 1 calc R
C16 C 0.2803(5) 0.4218(3) -0.0185(3) 0.0334(9) Uani 1 1 d .
H16 H 0.3013 0.4971 -0.0089 0.040 Uiso 1 1 calc R
C17 C 0.3831(5) 0.3658(3) 0.0333(3) 0.0303(8) Uani 1 1 d .
H17 H 0.4736 0.4037 0.0770 0.036 Uiso 1 1 calc R
C18 C 0.6664(4) 0.2625(3) 0.1249(3) 0.0280(8) Uani 1 1 d .
C19 C 0.7328(5) 0.3277(4) 0.2180(3) 0.0407(10) Uani 1 1 d .
H19 H 0.6843 0.3298 0.2657 0.049 Uiso 1 1 calc R
C20 C 0.8719(6) 0.3904(4) 0.2409(4) 0.0495(12) Uani 1 1 d .
H20 H 0.9160 0.4339 0.3040 0.059 Uiso 1 1 calc R
C21 C 0.9447(5) 0.3888(4) 0.1718(4) 0.0448(11) Uani 1 1 d .
H21 H 1.0378 0.4311 0.1876 0.054 Uiso 1 1 calc R
C22 C 0.8790(5) 0.3239(4) 0.0783(4) 0.0469(12) Uani 1 1 d .
H22 H 0.9279 0.3230 0.0309 0.056 Uiso 1 1 calc R
C23 C 0.7408(5) 0.2602(4) 0.0544(3) 0.0381(10) Uani 1 1 d .
H23 H 0.6979 0.2159 -0.0086 0.046 Uiso 1 1 calc R
C24 C 0.2680(5) -0.0469(3) 0.5075(3) 0.0345(9) Uani 1 1 d .
H24A H 0.3293 -0.1061 0.5166 0.041 Uiso 1 1 calc R
H24B H 0.1662 -0.0701 0.5075 0.041 Uiso 1 1 calc R
C25 C 0.3338(5) 0.0546(3) 0.5917(3) 0.0323(9) Uani 1 1 d .
C80 C 0.4307(6) 0.6603(4) 0.2679(4) 0.0483(12) Uani 1 1 d .
H80 H 0.4629 0.7296 0.3196 0.058 Uiso 1 1 calc R
Cl81 Cl 0.4216(2) 0.55241(17) 0.31914(17) 0.0964(6) Uani 1 1 d .
Cl82 Cl 0.24987(18) 0.66628(15) 0.19219(13) 0.0743(4) Uani 1 1 d .
Cl83 Cl 0.56025(17) 0.64281(12) 0.19857(11) 0.0652(4) Uani 1 1 d .
C90 C -0.0252(7) 0.7197(5) 0.4643(4) 0.0570(14) Uani 1 1 d .
H90 H -0.0362 0.7966 0.4933 0.068 Uiso 1 1 calc R
Cl91 Cl -0.0003(2) 0.70952(13) 0.35124(11) 0.0722(4) Uani 1 1 d .
Cl92 Cl 0.1311(3) 0.6845(3) 0.5385(2) 0.1644(15) Uani 1 1 d .
Cl93 Cl -0.1928(3) 0.63847(19) 0.45163(15) 0.1072(8) Uani 1 1 d .

loop_
_atom_site_aniso_label
_atom_site_aniso_U_11
_atom_site_aniso_U_22
_atom_site_aniso_U_33
_atom_site_aniso_U_23
_atom_site_aniso_U_13
_atom_site_aniso_U_12
Pd 0.0304(2) 0.0224(2) 0.0222(2) 0.00823(15) 0.01101(16) 0.00654(16)
Fe 0.0258(3) 0.0275(3) 0.0214(3) 0.0058(2) 0.0083(2) 0.0022(2)
P 0.0280(5) 0.0219(4) 0.0225(4) 0.0075(3) 0.0105(4) 0.0043(4)
Cl 0.0709(8) 0.0443(6) 0.0295(5) 0.0195(4) 0.0252(5) 0.0309(6)
N1 0.0315(18) 0.0359(18) 0.0320(17) 0.0102(14) 0.0173(14) -0.0007(14)
N2 0.033(2) 0.064(3) 0.0293(19) 0.0062(17) 0.0105(15) -0.0031(19)
O1 0.0305(15) 0.0505(18) 0.0370(16) 0.0082(13) 0.0186(13) 0.0022(13)
O2 0.0354(17) 0.0431(18) 0.056(2) -0.0008(15) 0.0215(15) -0.0036(14)
C1 0.0288(19) 0.0236(17) 0.0256(18) 0.0060(14) 0.0097(15) 0.0026(14)
C2 0.0260(19) 0.0305(19) 0.0232(18) 0.0078(15) 0.0052(15) 0.0005(15)
C3 0.037(2) 0.034(2) 0.0207(18) 0.0027(15) 0.0049(16) -0.0052(17)
C4 0.051(3) 0.028(2) 0.030(2) 0.0020(16) 0.0207(19) 0.0030(18)
C5 0.042(2) 0.0285(19) 0.0286(19) 0.0075(16) 0.0156(17) 0.0070(17)
C6 0.0263(19) 0.033(2) 0.0298(19) 0.0069(16) 0.0095(16) -0.0046(16)
C7 0.0216(19) 0.045(2) 0.037(2) 0.0070(18) 0.0083(16) 0.0005(17)
C8 0.033(2) 0.051(3) 0.030(2) 0.0117(19) 0.0011(17) -0.0002(19)
C9 0.036(2) 0.037(2) 0.0242(19) 0.0008(16) 0.0067(16) -0.0044(18)
C10 0.0279(19) 0.0272(19) 0.0311(19) 0.0053(15) 0.0101(16) -0.0025(15)
C11 0.029(2) 0.031(2) 0.0296(19) 0.0039(15) 0.0127(16) -0.0075(16)
C12 0.0300(19) 0.0246(18) 0.0256(18) 0.0088(14) 0.0138(15) 0.0079(15)
C13 0.031(2) 0.0259(18) 0.0305(19) 0.0096(15) 0.0105(16) 0.0023(15)
C14 0.029(2) 0.038(2) 0.035(2) 0.0120(17) 0.0062(17) 0.0027(17)
C15 0.036(2) 0.038(2) 0.040(2) 0.0193(18) 0.0095(18) 0.0124(18)
C16 0.038(2) 0.0244(19) 0.041(2) 0.0132(17) 0.0129(18) 0.0066(16)
C17 0.034(2) 0.0240(18) 0.033(2) 0.0073(15) 0.0113(17) 0.0047(16)
C18 0.0262(19) 0.0276(18) 0.034(2) 0.0134(15) 0.0103(16) 0.0079(15)
C19 0.040(2) 0.045(3) 0.035(2) 0.0091(19) 0.0093(19) -0.008(2)
C20 0.041(3) 0.051(3) 0.049(3) 0.013(2) 0.004(2) -0.011(2)
C21 0.030(2) 0.035(2) 0.075(3) 0.025(2) 0.015(2) 0.0050(18)
C22 0.044(3) 0.038(2) 0.073(3) 0.021(2) 0.035(3) 0.008(2)
C23 0.042(2) 0.034(2) 0.045(2) 0.0100(18) 0.023(2) 0.0048(18)
C24 0.044(2) 0.032(2) 0.034(2) 0.0134(17) 0.0174(18) 0.0036(18)
C25 0.031(2) 0.040(2) 0.029(2) 0.0129(17) 0.0108(16) 0.0066(17)
C80 0.050(3) 0.035(2) 0.057(3) 0.006(2) 0.018(2) -0.004(2)
Cl81 0.0803(12) 0.0926(13) 0.1303(17) 0.0717(13) 0.0178(11) -0.0113(10)
Cl82 0.0508(8) 0.0829(11) 0.0898(11) 0.0268(9) 0.0174(8) 0.0128(7)
Cl83 0.0566(8) 0.0581(8) 0.0734(9) -0.0064(7) 0.0315(7) -0.0071(6)
C90 0.063(3) 0.062(3) 0.039(3) 0.002(2) 0.018(2) -0.013(3)
Cl91 0.0966(12) 0.0674(9) 0.0542(8) 0.0079(7) 0.0350(8) -0.0052(8)
Cl92 0.145(2) 0.155(2) 0.161(2) 0.117(2) -0.0678(19) -0.0434(19)
Cl93 0.1119(16) 0.1126(15) 0.0865(12) -0.0162(11) 0.0617(12) -0.0511(13)

loop_
_atom_type_symbol
_atom_type_description
_atom_type_scat_dispersion_real
_atom_type_scat_dispersion_imag
_atom_type_scat_source
C C 0.0033 0.0016 'International Tables Vol C Tables 4.2.6.8 and 6.1.1.4'
H H 0.0000 0.0000 'International Tables Vol C Tables 4.2.6.8 and 6.1.1.4'
N N 0.0061 0.0033 'International Tables Vol C Tables 4.2.6.8 and 6.1.1.4'
O O 0.0106 0.0060 'International Tables Vol C Tables 4.2.6.8 and 6.1.1.4'
P P 0.1023 0.0942 'International Tables Vol C Tables 4.2.6.8 and 6.1.1.4'
Cl Cl 0.1484 0.1585 'International Tables Vol C Tables 4.2.6.8 and 6.1.1.4'
Fe Fe 0.3463 0.8444 'International Tables Vol C Tables 4.2.6.8 and 6.1.1.4'
Pd Pd -0.9988 1.0072 'International Tables Vol C Tables 4.2.6.8 and 6.1.1.4'

loop_
_geom_angle_atom_site_label_1
_geom_angle_atom_site_label_2
_geom_angle_atom_site_label_3
_geom_angle
_geom_angle_site_symmetry_1
_geom_angle_site_symmetry_3
Cl Pd Cl 180.00(4) . 2_655
Cl Pd P 90.40(3) . .
Cl Pd P 89.60(3) 2_655 .
Cl Pd P 89.60(3) . 2_655
Cl Pd P 90.40(3) 2_655 2_655
P Pd P 180.00(5) . 2_655
C1 Fe C6 162.40(16) . .
C1 Fe C10 124.10(15) . .
C6 Fe C10 41.34(16) . .
C1 Fe C5 41.32(15) . .
C6 Fe C5 155.16(16) . .
C10 Fe C5 162.14(16) . .
C1 Fe C9 106.48(16) . .
C6 Fe C9 68.74(16) . .
C10 Fe C9 40.89(16) . .
C5 Fe C9 125.09(16) . .
C1 Fe C2 41.51(14) . .
C6 Fe C2 124.95(16) . .
C10 Fe C2 106.40(16) . .
C5 Fe C2 69.24(16) . .
C9 Fe C2 119.90(17) . .
C1 Fe C8 119.48(17) . .
C6 Fe C8 68.66(17) . .
C10 Fe C8 68.95(18) . .
C5 Fe C8 107.28(18) . .
C9 Fe C8 40.64(18) . .
C2 Fe C8 155.05(17) . .
C1 Fe C7 154.56(16) . .
C6 Fe C7 41.10(17) . .
C10 Fe C7 69.29(17) . .
C5 Fe C7 119.91(18) . .
C9 Fe C7 68.37(17) . .
C2 Fe C7 162.89(16) . .
C8 Fe C7 40.42(17) . .
C1 Fe C4 69.24(16) . .
C6 Fe C4 120.36(16) . .
C10 Fe C4 155.37(16) . .
C5 Fe C4 40.79(15) . .
C9 Fe C4 162.61(18) . .
C2 Fe C4 68.78(17) . .
C8 Fe C4 125.63(19) . .
C7 Fe C4 107.84(18) . .
C1 Fe C3 68.95(15) . .
C6 Fe C3 107.89(16) . .
C10 Fe C3 120.25(16) . .
C5 Fe C3 68.42(16) . .
C9 Fe C3 155.26(18) . .
C2 Fe C3 40.58(16) . .
C8 Fe C3 162.97(18) . .
C7 Fe C3 126.18(17) . .
C4 Fe C3 40.52(17) . .
C1 P C12 101.20(17) . .
C1 P C18 103.14(18) . .
C12 P C18 104.16(17) . .
C1 P Pd 123.35(12) . .
C12 P Pd 113.68(12) . .
C18 P Pd 109.31(13) . .
C11 N1 C24 120.0(3) . .
C11 N1 H1N 115.7 . .
C24 N1 H1N 121.8 . .
C25 N2 H2N 119.6 . .
C25 N2 H3N 121.6 . .
H2N N2 H3N 118.1 . .
C5 C1 C2 107.2(3) . .
C5 C1 P 123.9(3) . .
C2 C1 P 128.7(3) . .
C5 C1 Fe 69.6(2) . .
C2 C1 Fe 69.6(2) . .
P C1 Fe 129.2(2) . .
C3 C2 C1 107.8(3) . .
C3 C2 Fe 70.3(2) . .
C1 C2 Fe 68.9(2) . .
C3 C2 H2 126.1 . .
C1 C2 H2 126.1 . .
Fe C2 H2 126.3 . .
C2 C3 C4 108.7(3) . .
C2 C3 Fe 69.1(2) . .
C4 C3 Fe 69.5(2) . .
C2 C3 H3 125.6 . .
C4 C3 H3 125.6 . .
Fe C3 H3 127.4 . .
C3 C4 C5 107.9(4) . .
C3 C4 Fe 70.0(2) . .
C5 C4 Fe 69.1(2) . .
C3 C4 H4 126.0 . .
C5 C4 H4 126.0 . .
Fe C4 H4 126.4 . .
C4 C5 C1 108.3(4) . .
C4 C5 Fe 70.1(2) . .
C1 C5 Fe 69.1(2) . .
C4 C5 H5 125.8 . .
C1 C5 H5 125.8 . .
Fe C5 H5 126.6 . .
C7 C6 C10 108.1(3) . .
C7 C6 C11 123.3(4) . .
C10 C6 C11 128.6(4) . .
C7 C6 Fe 70.1(2) . .
C10 C6 Fe 69.4(2) . .
C11 C6 Fe 125.6(3) . .
C8 C7 C6 107.8(4) . .
C8 C7 Fe 69.8(2) . .
C6 C7 Fe 68.8(2) . .
C8 C7 H7 126.1 . .
C6 C7 H7 126.1 . .
Fe C7 H7 126.9 . .
C7 C8 C9 108.3(4) . .
C7 C8 Fe 69.8(2) . .
C9 C8 Fe 69.4(2) . .
C7 C8 H8 125.9 . .
C9 C8 H8 125.9 . .
Fe C8 H8 126.5 . .
C8 C9 C10 108.7(4) . .
C8 C9 Fe 70.0(2) . .
C10 C9 Fe 69.3(2) . .
C8 C9 H9 125.6 . .
C10 C9 H9 125.6 . .
Fe C9 H9 126.7 . .
C9 C10 C6 107.1(4) . .
C9 C10 Fe 69.8(2) . .
C6 C10 Fe 69.3(2) . .
C9 C10 H10 126.5 . .
C6 C10 H10 126.5 . .
Fe C10 H10 126.0 . .
O1 C11 N1 121.6(4) . .
O1 C11 C6 120.7(4) . .
N1 C11 C6 117.7(3) . .
C13 C12 C17 119.4(3) . .
C13 C12 P 119.6(3) . .
C17 C12 P 121.0(3) . .
C14 C13 C12 120.3(4) . .
C14 C13 H13 119.9 . .
C12 C13 H13 119.9 . .
C13 C14 C15 119.8(4) . .
C13 C14 H14 120.1 . .
C15 C14 H14 120.1 . .
C16 C15 C14 120.4(4) . .
C16 C15 H15 119.8 . .
C14 C15 H15 119.8 . .
C15 C16 C17 119.7(4) . .
C15 C16 H16 120.1 . .
C17 C16 H16 120.1 . .
C16 C17 C12 120.3(4) . .
C16 C17 H17 119.8 . .
C12 C17 H17 119.8 . .
C19 C18 C23 119.1(4) . .
C19 C18 P 122.5(3) . .
C23 C18 P 118.4(3) . .
C18 C19 C20 120.3(4) . .
C18 C19 H19 119.8 . .
C20 C19 H19 119.8 . .
C21 C20 C19 120.8(5) . .
C21 C20 H20 119.6 . .
C19 C20 H20 119.6 . .
C20 C21 C22 119.4(4) . .
C20 C21 H21 120.3 . .
C22 C21 H21 120.3 . .
C21 C22 C23 120.5(5) . .
C21 C22 H22 119.7 . .
C23 C22 H22 119.7 . .
C22 C23 C18 119.9(4) . .
C22 C23 H23 120.1 . .
C18 C23 H23 120.1 . .
N1 C24 C25 113.1(3) . .
N1 C24 H24A 109.0 . .
C25 C24 H24A 109.0 . .
N1 C24 H24B 109.0 . .
C25 C24 H24B 109.0 . .
H24A C24 H24B 107.8 . .
O2 C25 N2 123.2(4) . .
O2 C25 C24 121.5(4) . .
N2 C25 C24 115.2(4) . .
Cl81 C80 Cl82 109.2(3) . .
Cl81 C80 Cl83 111.1(3) . .
Cl82 C80 Cl83 108.9(3) . .
Cl81 C80 H80 109.2 . .
Cl82 C80 H80 109.2 . .
Cl83 C80 H80 109.2 . .
Cl92 C90 Cl91 110.3(4) . .
Cl92 C90 Cl93 112.3(3) . .
Cl91 C90 Cl93 109.8(3) . .
Cl92 C90 H90 108.1 . .
Cl91 C90 H90 108.1 . .
Cl93 C90 H90 108.1 . .

loop_
_geom_bond_atom_site_label_1
_geom_bond_atom_site_label_2
_geom_bond_distance
_geom_bond_site_symmetry_2
Pd Cl 2.2830(9) .
Pd Cl 2.2830(9) 2_655
Pd P 2.3522(9) .
Pd P 2.3522(9) 2_655
Fe C1 2.030(4) .
Fe C6 2.030(4) .
Fe C10 2.032(4) .
Fe C5 2.037(4) .
Fe C9 2.039(4) .
Fe C2 2.040(4) .
Fe C8 2.047(4) .
Fe C7 2.048(4) .
Fe C4 2.049(4) .
Fe C3 2.056(4) .
P C1 1.812(4) .
P C12 1.823(4) .
P C18 1.832(4) .
N1 C11 1.338(5) .
N1 C24 1.444(5) .
N1 H1N 0.8614 .
N2 C25 1.324(5) .
N2 H2N 0.8533 .
N2 H3N 0.9471 .
O1 C11 1.239(5) .
O2 C25 1.225(5) .
C1 C5 1.435(5) .
C1 C2 1.442(5) .
C2 C3 1.420(6) .
C2 H2 0.9300 .
C3 C4 1.422(6) .
C3 H3 0.9300 .
C4 C5 1.424(5) .
C4 H4 0.9300 .
C5 H5 0.9300 .
C6 C7 1.431(6) .
C6 C10 1.434(6) .
C6 C11 1.480(5) .
C7 C8 1.415(6) .
C7 H7 0.9300 .
C8 C9 1.419(6) .
C8 H8 0.9300 .
C9 C10 1.422(6) .
C9 H9 0.9300 .
C10 H10 0.9300 .
C12 C13 1.393(5) .
C12 C17 1.395(5) .
C13 C14 1.386(5) .
C13 H13 0.9300 .
C14 C15 1.389(6) .
C14 H14 0.9300 .
C15 C16 1.384(6) .
C15 H15 0.9300 .
C16 C17 1.388(5) .
C16 H16 0.9300 .
C17 H17 0.9300 .
C18 C19 1.377(6) .
C18 C23 1.393(6) .
C19 C20 1.388(6) .
C19 H19 0.9300 .
C20 C21 1.366(7) .
C20 H20 0.9300 .
C21 C22 1.379(7) .
C21 H21 0.9300 .
C22 C23 1.386(6) .
C22 H22 0.9300 .
C23 H23 0.9300 .
C24 C25 1.515(6) .
C24 H24A 0.9700 .
C24 H24B 0.9700 .
C80 Cl81 1.732(5) .
C80 Cl82 1.758(5) .
C80 Cl83 1.759(5) .
C80 H80 0.9800 .
C90 Cl92 1.713(6) .
C90 Cl91 1.731(5) .
C90 Cl93 1.756(6) .
C90 H90 0.9800 .
